data_7036959
loop_
_publ_author_name
'Wu, Kui'
'Su, Xin'
'Yang, Zhihua'
'Pan, Shilie'

_publ_section_title
;
 An investigation of new infrared nonlinear optical material: BaCdSnSe4,
 and three new related centrosymmetric compounds: Ba2SnSe4, Mg2GeSe4, and
 Ba2Ge2S6.
;
_journal_issue 46
_journal_name_full 'Dalton transactions (Cambridge, England : 2003)'
_journal_page_first 19856
_journal_page_last 19864
_journal_paper_doi 10.1039/c5dt03215f
_journal_volume 44
_journal_year 2015
_chemical_formula_sum 'Ge Mg2 Se4'
_chemical_formula_weight 437.05
_space_group_crystal_system orthorhombic
_space_group_IT_number 62
_space_group_name_Hall '-P 2ac 2n'
_space_group_name_H-M_alt 'P n m a'
_symmetry_space_group_name_Hall '-P 2ac 2n'
_symmetry_space_group_name_H-M 'P n m a'
_audit_creation_method SHELXL-2014/7
_audit_update_record
;
2015-10-13 deposited with the CCDC.
2015-10-28 downloaded from the CCDC.
;
_cell_angle_alpha 90
_cell_angle_beta 90
_cell_angle_gamma 90
_cell_formula_units_Z 4
_cell_length_a 13.50(3)
_cell_length_b 7.851(15)
_cell_length_c 6.366(12)
_cell_measurement_reflns_used 610
_cell_measurement_temperature 293(2)
_cell_measurement_theta_max 27.65
_cell_measurement_theta_min 3.02
_cell_volume 675(2)
_computing_cell_refinement 'Bruker SMART'
_computing_data_collection 'Bruker SMART'
_computing_data_reduction 'Bruker SAINT'
_computing_molecular_graphics 'SHELXL-2014/7 (Sheldrick, 2014)'
_computing_publication_material 'SHELXL-2014/7 (Sheldrick, 2014)'
_computing_structure_refinement 'SHELXL-2014/7 (Sheldrick, 2014)'
_computing_structure_solution 'Bruker SHELXTL'
_diffrn_ambient_temperature 293(2)
_diffrn_measured_fraction_theta_full 0.989
_diffrn_measured_fraction_theta_max 0.989
_diffrn_measurement_device_type 'CCD area detector'
_diffrn_measurement_method 'phi and omega scans'
_diffrn_radiation_type MoK\a
_diffrn_radiation_wavelength 0.71073
_diffrn_reflns_av_R_equivalents 0.0670
_diffrn_reflns_av_unetI/netI 0.0536
_diffrn_reflns_laue_measured_fraction_full 0.989
_diffrn_reflns_laue_measured_fraction_max 0.989
_diffrn_reflns_limit_h_max 15
_diffrn_reflns_limit_h_min -13
_diffrn_reflns_limit_k_max 9
_diffrn_reflns_limit_k_min -9
_diffrn_reflns_limit_l_max 6
_diffrn_reflns_limit_l_min -7
_diffrn_reflns_number 3027
_diffrn_reflns_point_group_measured_fraction_full 0.989
_diffrn_reflns_point_group_measured_fraction_max 0.989
_diffrn_reflns_theta_full 24.999
_diffrn_reflns_theta_max 24.998
_diffrn_reflns_theta_min 3.018
_diffrn_source 'fine-focus sealed tube'
_exptl_absorpt_coefficient_mu 26.174
_exptl_absorpt_correction_T_max 0.7456
_exptl_absorpt_correction_T_min 0.4252
_exptl_absorpt_correction_type multi-scan
_exptl_absorpt_process_details SADABS
_exptl_crystal_colour yellow
_exptl_crystal_density_diffrn 4.302
_exptl_crystal_description block
_exptl_crystal_F_000 768
_exptl_crystal_size_max 0.086
_exptl_crystal_size_mid 0.076
_exptl_crystal_size_min 0.056
_refine_diff_density_max 1.247
_refine_diff_density_min -0.935
_refine_diff_density_rms 0.218
_refine_ls_extinction_coef 0.00181(15)
_refine_ls_extinction_expression Fc^*^=kFc[1+0.001xFc^2^\l^3^/sin(2\q)]^-1/4^
_refine_ls_extinction_method 'SHELXL-2014/7 (Sheldrick 2014'
_refine_ls_goodness_of_fit_ref 0.980
_refine_ls_matrix_type full
_refine_ls_number_parameters 41
_refine_ls_number_reflns 633
_refine_ls_number_restraints 0
_refine_ls_restrained_S_all 0.980
_refine_ls_R_factor_all 0.0556
_refine_ls_R_factor_gt 0.0330
_refine_ls_shift/su_max 0.000
_refine_ls_shift/su_mean 0.000
_refine_ls_structure_factor_coef Fsqd
_refine_ls_weighting_details 'w=1/[\s^2^(Fo^2^)+(0.0094P)^2^] where P=(Fo^2^+2Fc^2^)/3'
_refine_ls_weighting_scheme calc
_refine_ls_wR_factor_gt 0.0520
_refine_ls_wR_factor_ref 0.0556
_reflns_Friedel_coverage 0.000
_reflns_number_gt 443
_reflns_number_total 633
_reflns_threshold_expression 'I > 2\s(I)'
_cod_data_source_file c5dt03215f2.cif
_cod_data_source_block 2
_cod_depositor_comments 'Adding full bibliography for 7036957--7036960.cif.'
_cod_database_code 7036959
_shelx_shelxl_version_number 2014/7
_shelx_space_group_comment
;
The symmetry employed for this shelxl refinement is uniquely defined
by the following loop, which should always be used as a source of
symmetry information in preference to the above space-group names.
They are only intended as comments.
;

loop_
_space_group_symop_operation_xyz
'x, y, z'
'-x+1/2, -y, z+1/2'
'x+1/2, -y+1/2, -z+1/2'
'-x, y+1/2, -z'
'-x, -y, -z'
'x-1/2, y, -z-1/2'
'-x-1/2, y-1/2, z-1/2'
'x, -y-1/2, z'

loop_
_atom_site_label
_atom_site_type_symbol
_atom_site_fract_x
_atom_site_fract_y
_atom_site_fract_z
_atom_site_U_iso_or_equiv
_atom_site_adp_type
_atom_site_occupancy
_atom_site_site_symmetry_order
_atom_site_calc_flag
_atom_site_refinement_flags_posn
_atom_site_refinement_flags_adp
_atom_site_refinement_flags_occupancy
Se1 Se 0.09285(8) 0.7500 0.77730(17) 0.0111(3) Uani 1 2 d S T P
Se2 Se 0.16829(6) 0.51550(8) 0.24579(14) 0.0115(2) Uani 1 1 d . . .
Se3 Se -0.07089(8) 0.7500 0.25245(18) 0.0116(3) Uani 1 2 d S T P
Ge1 Ge 0.08863(9) 0.7500 0.41066(18) 0.0093(3) Uani 1 2 d S T P
Mg1 Mg -0.2305(3) 0.7500 0.5052(6) 0.0137(9) Uani 1 2 d S T P
Mg2 Mg 0.0000 0.5000 0.0000 0.0154(9) Uani 1 2 d S . P

loop_
_atom_site_aniso_label
_atom_site_aniso_U_11
_atom_site_aniso_U_22
_atom_site_aniso_U_33
_atom_site_aniso_U_23
_atom_site_aniso_U_13
_atom_site_aniso_U_12
Se1 0.0088(6) 0.0165(5) 0.0079(6) 0.000 -0.0004(5) 0.000
Se2 0.0091(5) 0.0144(4) 0.0111(4) 0.0010(5) 0.0007(4) 0.0029(3)
Se3 0.0063(6) 0.0168(5) 0.0119(6) 0.000 0.0005(5) 0.000
Ge1 0.0060(7) 0.0142(6) 0.0075(7) 0.000 0.0000(5) 0.000
Mg1 0.007(2) 0.019(2) 0.015(2) 0.000 0.0025(17) 0.000
Mg2 0.014(2) 0.018(2) 0.014(2) -0.0001(18) -0.0037(19) -0.0020(17)

loop_
_atom_type_symbol
_atom_type_description
_atom_type_scat_dispersion_real
_atom_type_scat_dispersion_imag
_atom_type_scat_source
Ge Ge 0.1547 1.8001 'International Tables Vol C Tables 4.2.6.8 and 6.1.1.4'
Mg Mg 0.0486 0.0363 'International Tables Vol C Tables 4.2.6.8 and 6.1.1.4'
Se Se -0.0929 2.2259 'International Tables Vol C Tables 4.2.6.8 and 6.1.1.4'

loop_
_geom_angle_atom_site_label_1
_geom_angle_atom_site_label_2
_geom_angle_atom_site_label_3
_geom_angle
_geom_angle_site_symmetry_1
_geom_angle_site_symmetry_3
Ge1 Se1 Mg2 120.57(7) . 4_556
Ge1 Se1 Mg2 120.57(7) . 1_556
Mg2 Se1 Mg2 92.09(14) 4_556 1_556
Ge1 Se1 Mg1 121.53(12) . 6_657
Mg2 Se1 Mg1 97.85(12) 4_556 6_657
Mg2 Se1 Mg1 97.85(12) 1_556 6_657
Ge1 Se2 Mg1 118.09(15) . 5_566
Ge1 Se2 Mg2 84.96(11) . .
Mg1 Se2 Mg2 122.98(9) 5_566 .
Ge1 Se2 Mg1 87.91(15) . 6_656
Mg1 Se2 Mg1 132.82(11) 5_566 6_656
Mg2 Se2 Mg1 96.16(14) . 6_656
Ge1 Se3 Mg1 118.18(18) . .
Ge1 Se3 Mg2 86.07(10) . .
Mg1 Se3 Mg2 129.61(7) . .
Ge1 Se3 Mg2 86.07(10) . 4
Mg1 Se3 Mg2 129.61(7) . 4
Mg2 Se3 Mg2 92.76(14) . 4
Se1 Ge1 Se2 115.50(7) . .
Se1 Ge1 Se2 115.50(7) . 8_575
Se2 Ge1 Se2 101.55(15) . 8_575
Se1 Ge1 Se3 116.46(9) . .
Se2 Ge1 Se3 102.87(10) . .
Se2 Ge1 Se3 102.87(10) 8_575 .
Se3 Mg1 Se2 95.76(14) . 4_556
Se3 Mg1 Se2 95.76(14) . 5_566
Se2 Mg1 Se2 98.58(19) 4_556 5_566
Se3 Mg1 Se1 173.38(16) . 6_557
Se2 Mg1 Se1 88.55(13) 4_556 6_557
Se2 Mg1 Se1 88.55(13) 5_566 6_557
Se3 Mg1 Se2 92.84(16) . 6_556
Se2 Mg1 Se2 168.02(13) 4_556 6_556
Se2 Mg1 Se2 88.83(14) 5_566 6_556
Se1 Mg1 Se2 82.19(15) 6_557 6_556
Se3 Mg1 Se2 92.84(16) . 3_465
Se2 Mg1 Se2 88.83(14) 4_556 3_465
Se2 Mg1 Se2 168.02(13) 5_566 3_465
Se1 Mg1 Se2 82.19(15) 6_557 3_465
Se2 Mg1 Se2 82.41(17) 6_556 3_465
Se3 Mg2 Se3 180.0 5_565 .
Se3 Mg2 Se1 87.10(14) 5_565 5_566
Se3 Mg2 Se1 92.90(14) . 5_566
Se3 Mg2 Se1 92.90(14) 5_565 1_554
Se3 Mg2 Se1 87.10(14) . 1_554
Se1 Mg2 Se1 180.0 5_566 1_554
Se3 Mg2 Se2 94.44(11) 5_565 .
Se3 Mg2 Se2 85.56(11) . .
Se1 Mg2 Se2 96.62(11) 5_566 .
Se1 Mg2 Se2 83.38(11) 1_554 .
Se3 Mg2 Se2 85.56(11) 5_565 5_565
Se3 Mg2 Se2 94.44(11) . 5_565
Se1 Mg2 Se2 83.38(11) 5_566 5_565
Se1 Mg2 Se2 96.62(11) 1_554 5_565
Se2 Mg2 Se2 180.0 . 5_565

loop_
_geom_bond_atom_site_label_1
_geom_bond_atom_site_label_2
_geom_bond_distance
_geom_bond_site_symmetry_2
Se1 Ge1 2.335(5) .
Se1 Mg2 2.726(3) 4_556
Se1 Mg2 2.726(3) 1_556
Se1 Mg1 2.758(6) 6_657
Se2 Ge1 2.376(3) .
Se2 Mg1 2.750(4) 5_566
Se2 Mg2 2.761(5) .
Se2 Mg1 2.795(4) 6_656
Se3 Ge1 2.377(5) .
Se3 Mg1 2.689(6) .
Se3 Mg2 2.711(3) .
Se3 Mg2 2.711(3) 4
Ge1 Se2 2.376(3) 8_575
Mg1 Se2 2.750(4) 4_556
Mg1 Se2 2.750(4) 5_566
Mg1 Se1 2.758(6) 6_557
Mg1 Se2 2.795(4) 6_556
Mg1 Se2 2.795(4) 3_465
Mg2 Se3 2.711(3) 5_565
Mg2 Se1 2.726(3) 5_566
Mg2 Se1 2.726(3) 1_554
Mg2 Se2 2.761(5) 5_565
